data_4313846
loop_
_publ_author_name
'Enrique Colacio'
'Jos\'e M. Dominquez-Vera'
'Francesc Lloret'
'Jos\'e M. Moreno S\'achez'
'Raikko Kivek\"as'
'Antonio Rodr\'igeuz'
'Reijo Sillanp\"a\"a'

_publ_contact_author
;
     Prof. Enrique Colacio
     Departamento de Qu\'imica Inorg\'anica
     Facultad de Ciencias
     Universidad de Granada
     E-18071 Granada
     Spain
;
_publ_contact_author_email ecolacio@ugr.es
_publ_contact_author_fax '+34 958 248526'
_publ_contact_author_phone '+34 958 243236'
_publ_section_title
;
 Hydrothermal Syntheses, Crystal Structures, and Properties of
 Two-Dimensional Homo- and Heterometallic Cyanide-Bridged Complexes:
 [Cu2(CN)2(bpym)] and [Fe(bipy)2(CN)4Cu2] (bpym = 2,2'-Bipyrimidine, bipy
 = 2,2'-Bipyridine)
;
_journal_name_full 'Inorganic Chemistry'
_journal_page_first 4209
_journal_page_last 4214
_journal_paper_doi 10.1021/ic034155u
_journal_volume 42
_journal_year 2003
_chemical_formula_moiety 'C24 H16 Cu2 Fe N8'
_chemical_formula_sum 'C24 H16 Cu2 Fe N8'
_chemical_formula_weight 599.38
_chemical_name_systematic
; 
 ? 
;
_space_group_IT_number 61
_symmetry_cell_setting orthorhombic
_symmetry_space_group_name_Hall '-P 2ac 2ab'
_symmetry_space_group_name_H-M 'P b c a'
_atom_sites_solution_hydrogens geom
_atom_sites_solution_primary direct
_atom_sites_solution_secondary difmap
_audit_creation_method SHELXL-97
_cell_angle_alpha 90.00
_cell_angle_beta 90.00
_cell_angle_gamma 90.00
_cell_formula_units_Z 8
_cell_length_a 17.076(3)
_cell_length_b 18.007(3)
_cell_length_c 15.895(3)
_cell_measurement_reflns_used 25
_cell_measurement_temperature 193(2)
_cell_measurement_theta_max 10.22
_cell_measurement_theta_min 6.10
_cell_volume 4887.5(15)
_computing_cell_refinement
;
MSC/AFC Diffractometer Control Software (Molecular Structure Corporation, 
1993)
;
_computing_data_collection
;
MSC/AFC Diffractometer Control Software (Molecular Structure Corporation, 
1993)
;
_computing_data_reduction
;
Texsan Process (Molecular Structure Corporation, 1993b)
;
_computing_molecular_graphics 'SHELXTL/PC(Sheldrick, 1990)'
_computing_publication_material 'SHELXL-97 (Sheldrick, 1997)'
_computing_structure_refinement 'SHELXL-97 (Sheldrick, 1997)'
_computing_structure_solution 'SHELXS-97 (Sheldrick, 1990)'
_diffrn_ambient_temperature 193(2)
_diffrn_measured_fraction_theta_full 0.902
_diffrn_measured_fraction_theta_max 0.902
_diffrn_measurement_device_type 'Rigaku AFC7S'
_diffrn_measurement_method \w--2\q
_diffrn_radiation_monochromator graphite
_diffrn_radiation_source 'fine-focus sealed tube'
_diffrn_radiation_type MoK\a
_diffrn_radiation_wavelength 0.71069
_diffrn_reflns_av_R_equivalents 0.0000
_diffrn_reflns_av_sigmaI/netI 0.0616
_diffrn_reflns_limit_h_max 20
_diffrn_reflns_limit_h_min 0
_diffrn_reflns_limit_k_max 21
_diffrn_reflns_limit_k_min 0
_diffrn_reflns_limit_l_max 19
_diffrn_reflns_limit_l_min 0
_diffrn_reflns_number 4415
_diffrn_reflns_theta_full 25.24
_diffrn_reflns_theta_max 25.24
_diffrn_reflns_theta_min 2.56
_diffrn_standards_decay_% <1
_diffrn_standards_interval_count 150
_diffrn_standards_number 3
_exptl_absorpt_coefficient_mu 2.339
_exptl_absorpt_correction_T_max 0.6781
_exptl_absorpt_correction_T_min 0.5215
_exptl_absorpt_correction_type psi-scan
_exptl_absorpt_process_details 'North, Phillips & Mathews 1968'
_exptl_crystal_colour red
_exptl_crystal_density_diffrn 1.629
_exptl_crystal_density_meas ?
_exptl_crystal_density_method 'not measured'
_exptl_crystal_description needle
_exptl_crystal_F_000 2400
_exptl_crystal_size_max 0.32
_exptl_crystal_size_mid 0.28
_exptl_crystal_size_min 0.18
_refine_diff_density_max 0.464
_refine_diff_density_min -0.440
_refine_diff_density_rms 0.101
_refine_ls_extinction_method none
_refine_ls_goodness_of_fit_ref 1.040
_refine_ls_hydrogen_treatment constr
_refine_ls_matrix_type full
_refine_ls_number_parameters 316
_refine_ls_number_reflns 4415
_refine_ls_number_restraints 0
_refine_ls_restrained_S_all 1.040
_refine_ls_R_factor_all 0.0944
_refine_ls_R_factor_gt 0.0540
_refine_ls_shift/su_max 0.000
_refine_ls_shift/su_mean 0.000
_refine_ls_structure_factor_coef Fsqd
_refine_ls_weighting_details
;
w=1/[\s^2^(Fo^2^)+(0.0591P)^2^+0.7534P] where P=(Fo^2^+2Fc^2^)/3 
;
_refine_ls_weighting_scheme calc
_refine_ls_wR_factor_gt 0.1193
_refine_ls_wR_factor_ref 0.1315
_reflns_number_gt 3024
_reflns_number_total 4415
_reflns_threshold_expression >2sigma(I)
_cod_data_source_file ic034155usi20030213_074618_2.cif
_cod_data_source_block compound_1
_cod_depositor_comments
;
The following automatic conversions were performed:

'_exptl_crystal_density_meas' value 'not measured' was changed to '?'
- the value is perceived as not measured.

Automatic conversion script
Id: cif_fix_values 3008 2015-01-20 13:52:24Z robertas 
;
_cod_database_code 4313846

loop_
_symmetry_equiv_pos_as_xyz
'x, y, z'
'-x+1/2, -y, z+1/2'
'-x, y+1/2, -z+1/2'
'x+1/2, -y+1/2, -z'
'-x, -y, -z'
'x-1/2, y, -z-1/2'
'x, -y-1/2, z-1/2'
'-x-1/2, y-1/2, z'

loop_
_atom_site_label
_atom_site_type_symbol
_atom_site_fract_x
_atom_site_fract_y
_atom_site_fract_z
_atom_site_U_iso_or_equiv
_atom_site_adp_type
_atom_site_occupancy
_atom_site_calc_flag
_atom_site_refinement_flags
_atom_site_disorder_assembly
_atom_site_disorder_group
Fe Fe 0.36964(4) 0.50040(4) 0.25488(5) 0.02562(19) Uani 1 d . . .
Cu1 Cu 0.49720(4) 0.68151(4) 0.44133(4) 0.0329(2) Uani 1 d . . .
Cu2 Cu 0.23726(4) 0.34015(4) 0.45016(4) 0.0338(2) Uani 1 d . . .
N1 N 0.4623(3) 0.5936(3) 0.3803(3) 0.0417(12) Uani 1 d . . .
C1 C 0.4282(3) 0.5555(3) 0.3344(4) 0.0305(12) Uani 1 d . . .
N2 N 0.2650(3) 0.4292(2) 0.3878(3) 0.0368(11) Uani 1 d . . .
C2 C 0.3047(3) 0.4587(3) 0.3392(4) 0.0313(13) Uani 1 d . . .
N3 N 0.3384(3) 0.3078(3) 0.4942(3) 0.0495(14) Uani 1 d . . .
C3 C 0.3997(3) 0.3063(3) 0.5204(4) 0.0357(13) Uani 1 d . . .
N4 N 0.0931(3) 0.2444(3) 0.4506(4) 0.0442(13) Uani 1 d . . .
C4 C 0.1466(3) 0.2832(3) 0.4525(4) 0.0393(14) Uani 1 d . . .
N5 N 0.4474(2) 0.4200(2) 0.2639(3) 0.0286(10) Uani 1 d . . .
C6 C 0.4449(3) 0.3623(3) 0.3154(4) 0.0377(14) Uani 1 d . . .
H6 H 0.3989 0.3550 0.3480 0.045 Uiso 1 calc R . .
C7 C 0.5054(4) 0.3124(3) 0.3245(4) 0.0475(16) Uani 1 d . . .
H7 H 0.5012 0.2721 0.3628 0.057 Uiso 1 calc R . .
C8 C 0.5724(4) 0.3219(3) 0.2768(4) 0.0558(19) Uani 1 d . . .
H8 H 0.6149 0.2881 0.2814 0.067 Uiso 1 calc R . .
C9 C 0.5761(4) 0.3810(3) 0.2230(4) 0.0477(16) Uani 1 d . . .
H9 H 0.6217 0.3887 0.1899 0.057 Uiso 1 calc R . .
C10 C 0.5139(3) 0.4296(3) 0.2167(3) 0.0325(13) Uani 1 d . . .
C11 C 0.5120(3) 0.4942(3) 0.1617(3) 0.0338(13) Uani 1 d . . .
C12 C 0.5724(4) 0.5141(4) 0.1086(4) 0.0511(17) Uani 1 d . . .
H12 H 0.6189 0.4853 0.1062 0.061 Uiso 1 calc R . .
C13 C 0.5644(4) 0.5762(4) 0.0595(4) 0.0576(19) Uani 1 d . . .
H13 H 0.6059 0.5913 0.0235 0.069 Uiso 1 calc R . .
C14 C 0.4961(4) 0.6164(4) 0.0625(4) 0.0502(16) Uani 1 d . . .
H14 H 0.4890 0.6591 0.0283 0.060 Uiso 1 calc R . .
C15 C 0.4380(3) 0.5928(3) 0.1166(4) 0.0377(14) Uani 1 d . . .
H15 H 0.3905 0.6203 0.1183 0.045 Uiso 1 calc R . .
N16 N 0.4445(2) 0.5340(2) 0.1662(3) 0.0279(10) Uani 1 d . . .
N17 N 0.2912(3) 0.5805(2) 0.2418(3) 0.0315(11) Uani 1 d . . .
C18 C 0.2881(3) 0.6443(3) 0.2860(4) 0.0412(15) Uani 1 d . . .
H18 H 0.3318 0.6576 0.3197 0.049 Uiso 1 calc R . .
C19 C 0.2245(4) 0.6909(3) 0.2844(4) 0.0548(18) Uani 1 d . . .
H19 H 0.2247 0.7360 0.3154 0.066 Uiso 1 calc R . .
C20 C 0.1598(4) 0.6708(3) 0.2367(5) 0.059(2) Uani 1 d . . .
H20 H 0.1141 0.7008 0.2365 0.071 Uiso 1 calc R . .
C21 C 0.1631(3) 0.6071(3) 0.1900(4) 0.0452(16) Uani 1 d . . .
H21 H 0.1200 0.5933 0.1556 0.054 Uiso 1 calc R . .
C22 C 0.2281(3) 0.5635(3) 0.1930(3) 0.0329(13) Uani 1 d . . .
C23 C 0.2368(3) 0.4933(3) 0.1476(3) 0.0334(12) Uani 1 d . . .
C24 C 0.1859(4) 0.4691(4) 0.0858(4) 0.0488(17) Uani 1 d . . .
H24 H 0.1429 0.4994 0.0695 0.059 Uiso 1 calc R . .
C25 C 0.1972(4) 0.4020(4) 0.0482(4) 0.0540(17) Uani 1 d . . .
H25 H 0.1622 0.3851 0.0059 0.065 Uiso 1 calc R . .
C26 C 0.2604(4) 0.3588(3) 0.0721(4) 0.0483(16) Uani 1 d . . .
H26 H 0.2688 0.3112 0.0480 0.058 Uiso 1 calc R . .
C27 C 0.3110(3) 0.3870(3) 0.1322(4) 0.0375(14) Uani 1 d . . .
H27 H 0.3551 0.3579 0.1480 0.045 Uiso 1 calc R . .
N28 N 0.3009(3) 0.4530(2) 0.1689(3) 0.0311(10) Uani 1 d . . .

loop_
_atom_site_aniso_label
_atom_site_aniso_U_11
_atom_site_aniso_U_22
_atom_site_aniso_U_33
_atom_site_aniso_U_23
_atom_site_aniso_U_13
_atom_site_aniso_U_12
Fe 0.0189(4) 0.0260(3) 0.0319(4) -0.0005(3) -0.0005(3) 0.0004(3)
Cu1 0.0183(3) 0.0390(4) 0.0412(4) -0.0061(3) -0.0033(3) 0.0021(3)
Cu2 0.0190(3) 0.0422(4) 0.0403(4) 0.0034(3) -0.0015(3) -0.0061(3)
N1 0.025(2) 0.045(3) 0.055(3) -0.009(3) -0.009(2) -0.001(2)
C1 0.020(3) 0.032(3) 0.040(3) 0.002(3) -0.005(2) 0.001(2)
N2 0.028(3) 0.039(3) 0.043(3) 0.006(2) 0.001(2) -0.002(2)
C2 0.025(3) 0.028(3) 0.041(3) -0.005(3) -0.007(3) 0.003(2)
N3 0.027(3) 0.066(3) 0.055(4) 0.018(3) -0.006(3) -0.011(3)
C3 0.021(3) 0.043(3) 0.043(3) 0.003(3) -0.005(3) -0.001(2)
N4 0.026(3) 0.040(3) 0.067(4) -0.004(3) 0.004(3) -0.002(2)
C4 0.028(3) 0.036(3) 0.054(4) -0.005(3) 0.001(3) -0.001(3)
N5 0.025(2) 0.029(2) 0.032(3) 0.000(2) 0.001(2) 0.0019(18)
C6 0.040(3) 0.033(3) 0.040(3) 0.005(3) 0.009(3) 0.006(3)
C7 0.054(4) 0.036(3) 0.052(4) 0.011(3) 0.006(3) 0.011(3)
C8 0.051(4) 0.056(4) 0.060(4) 0.008(4) 0.006(4) 0.031(3)
C9 0.035(3) 0.056(4) 0.051(4) 0.006(3) 0.014(3) 0.017(3)
C10 0.026(3) 0.043(3) 0.028(3) -0.001(2) -0.002(2) 0.006(2)
C11 0.031(3) 0.034(3) 0.037(3) 0.000(3) 0.003(3) -0.002(2)
C12 0.030(3) 0.070(5) 0.053(4) 0.008(4) 0.015(3) 0.004(3)
C13 0.045(4) 0.079(5) 0.049(4) 0.011(4) 0.013(4) -0.009(4)
C14 0.053(4) 0.051(4) 0.046(4) 0.019(3) -0.004(3) -0.007(3)
C15 0.037(3) 0.038(3) 0.038(3) 0.006(3) -0.003(3) 0.000(3)
N16 0.022(2) 0.031(2) 0.031(3) 0.001(2) 0.0018(19) -0.0004(18)
N17 0.025(2) 0.032(2) 0.038(3) 0.000(2) -0.006(2) 0.0036(19)
C18 0.035(3) 0.036(3) 0.052(4) -0.012(3) -0.006(3) 0.003(2)
C19 0.057(4) 0.045(4) 0.063(4) -0.017(3) -0.015(4) 0.017(3)
C20 0.043(4) 0.049(4) 0.084(5) -0.005(4) -0.008(4) 0.027(3)
C21 0.030(3) 0.051(4) 0.055(4) -0.003(3) -0.013(3) 0.013(3)
C22 0.028(3) 0.036(3) 0.034(3) 0.005(2) -0.005(3) 0.000(2)
C23 0.033(3) 0.037(3) 0.030(3) 0.004(2) -0.003(3) -0.002(3)
C24 0.038(4) 0.058(4) 0.050(4) 0.000(3) -0.016(3) -0.011(3)
C25 0.052(4) 0.057(4) 0.053(4) -0.015(4) -0.016(4) -0.008(3)
C26 0.054(4) 0.044(4) 0.047(4) -0.018(3) 0.008(3) -0.011(3)
C27 0.033(3) 0.034(3) 0.046(4) -0.011(3) 0.007(3) -0.004(2)
N28 0.030(2) 0.028(2) 0.035(3) 0.003(2) -0.003(2) -0.007(2)

loop_
_atom_type_symbol
_atom_type_description
_atom_type_scat_dispersion_real
_atom_type_scat_dispersion_imag
_atom_type_scat_source
C C 0.0033 0.0016 'International Tables Vol C Tables 4.2.6.8 and 6.1.1.4'
H H 0.0000 0.0000 'International Tables Vol C Tables 4.2.6.8 and 6.1.1.4'
N N 0.0061 0.0033 'International Tables Vol C Tables 4.2.6.8 and 6.1.1.4'
Fe Fe 0.3463 0.8444 'International Tables Vol C Tables 4.2.6.8 and 6.1.1.4'
Cu Cu 0.3201 1.2651 'International Tables Vol C Tables 4.2.6.8 and 6.1.1.4'

loop_
_geom_angle_atom_site_label_1
_geom_angle_atom_site_label_2
_geom_angle_atom_site_label_3
_geom_angle
_geom_angle_site_symmetry_1
_geom_angle_site_symmetry_3
_geom_angle_publ_flag
C1 Fe C2 92.6(2) . . ?
C1 Fe N5 88.9(2) . . ?
C2 Fe N5 92.99(19) . . ?
C1 Fe N17 92.6(2) . . ?
C2 Fe N17 88.1(2) . . ?
N5 Fe N17 178.10(19) . . y
C1 Fe N28 173.42(19) . . y
C2 Fe N28 88.3(2) . . ?
N5 Fe N28 97.57(18) . . ?
N17 Fe N28 80.90(18) . . y
C1 Fe N16 88.5(2) . . ?
C2 Fe N16 173.83(19) . . y
N5 Fe N16 80.95(17) . . y
N17 Fe N16 97.93(18) . . ?
N28 Fe N16 91.30(18) . . ?
C3 Cu1 N4 131.3(2) 5_666 8_665 y
C3 Cu1 N1 122.9(2) 5_666 . y
N4 Cu1 N1 105.8(2) 8_665 . y
C4 Cu2 N2 131.9(2) . . y
C4 Cu2 N3 124.5(2) . . y
N2 Cu2 N3 102.33(19) . . y
C1 N1 Cu1 161.5(5) . . y
N1 C1 Fe 175.2(5) . . y
C2 N2 Cu2 149.6(4) . . y
N2 C2 Fe 175.7(5) . . y
C3 N3 Cu2 164.0(5) . . y
N3 C3 Cu1 171.5(5) . 5_666 y
C4 N4 Cu1 176.9(6) . 8_655 y
N4 C4 Cu2 175.2(5) . . y
C6 N5 C10 117.7(5) . . ?
C6 N5 Fe 126.9(4) . . ?
C10 N5 Fe 115.2(3) . . ?
N5 C6 C7 123.6(6) . . ?
N5 C6 H6 118.2 . . ?
C7 C6 H6 118.2 . . ?
C6 C7 C8 118.8(5) . . ?
C6 C7 H7 120.6 . . ?
C8 C7 H7 120.6 . . ?
C9 C8 C7 118.5(6) . . ?
C9 C8 H8 120.7 . . ?
C7 C8 H8 120.7 . . ?
C8 C9 C10 120.2(6) . . ?
C8 C9 H9 119.9 . . ?
C10 C9 H9 119.9 . . ?
N5 C10 C9 121.2(5) . . ?
N5 C10 C11 114.3(5) . . ?
C9 C10 C11 124.5(5) . . ?
N16 C11 C12 121.9(5) . . ?
N16 C11 C10 114.1(5) . . ?
C12 C11 C10 124.0(5) . . ?
C13 C12 C11 119.1(6) . . ?
C13 C12 H12 120.4 . . ?
C11 C12 H12 120.4 . . ?
C12 C13 C14 119.6(6) . . ?
C12 C13 H13 120.2 . . ?
C14 C13 H13 120.2 . . ?
C13 C14 C15 118.0(6) . . ?
C13 C14 H14 121.0 . . ?
C15 C14 H14 121.0 . . ?
N16 C15 C14 123.9(6) . . ?
N16 C15 H15 118.1 . . ?
C14 C15 H15 118.1 . . ?
C15 N16 C11 117.4(5) . . ?
C15 N16 Fe 127.5(4) . . ?
C11 N16 Fe 114.9(3) . . ?
C18 N17 C22 117.2(5) . . ?
C18 N17 Fe 126.4(4) . . ?
C22 N17 Fe 115.5(3) . . ?
N17 C18 C19 122.8(6) . . ?
N17 C18 H18 118.6 . . ?
C19 C18 H18 118.6 . . ?
C18 C19 C20 118.7(6) . . ?
C18 C19 H19 120.6 . . ?
C20 C19 H19 120.6 . . ?
C21 C20 C19 118.9(6) . . ?
C21 C20 H20 120.6 . . ?
C19 C20 H20 120.6 . . ?
C22 C21 C20 119.9(6) . . ?
C22 C21 H21 120.1 . . ?
C20 C21 H21 120.1 . . ?
C21 C22 N17 122.4(5) . . ?
C21 C22 C23 124.3(5) . . ?
N17 C22 C23 113.3(5) . . ?
N28 C23 C24 121.1(5) . . ?
N28 C23 C22 114.9(5) . . ?
C24 C23 C22 124.1(5) . . ?
C25 C24 C23 120.1(6) . . ?
C25 C24 H24 119.9 . . ?
C23 C24 H24 119.9 . . ?
C24 C25 C26 119.3(6) . . ?
C24 C25 H25 120.3 . . ?
C26 C25 H25 120.3 . . ?
C25 C26 C27 118.1(6) . . ?
C25 C26 H26 121.0 . . ?
C27 C26 H26 121.0 . . ?
N28 C27 C26 123.1(6) . . ?
N28 C27 H27 118.4 . . ?
C26 C27 H27 118.4 . . ?
C27 N28 C23 118.2(5) . . ?
C27 N28 Fe 127.2(4) . . ?
C23 N28 Fe 114.6(3) . . ?

loop_
_geom_bond_atom_site_label_1
_geom_bond_atom_site_label_2
_geom_bond_distance
_geom_bond_site_symmetry_2
_geom_bond_publ_flag
Fe C1 1.892(6) . y
Fe C2 1.895(6) . y
Fe N5 1.970(4) . y
Fe N17 1.979(4) . y
Fe N28 1.994(4) . y
Fe N16 1.996(4) . y
Cu1 C3 1.875(5) 5_666 y
Cu1 N4 1.919(5) 8_665 y
Cu1 N1 1.950(5) . y
Cu2 C4 1.857(6) . y
Cu2 N2 1.944(5) . y
Cu2 N3 1.952(5) . y
N1 C1 1.158(7) . y
N2 C2 1.156(7) . y
N3 C3 1.128(7) . y
C3 Cu1 1.875(5) 5_666 ?
N4 C4 1.150(7) . y
N4 Cu1 1.919(5) 8_655 ?
N5 C6 1.323(6) . ?
N5 C10 1.371(7) . ?
C6 C7 1.378(8) . ?
C6 H6 0.9500 . ?
C7 C8 1.383(9) . ?
C7 H7 0.9500 . ?
C8 C9 1.368(8) . ?
C8 H8 0.9500 . ?
C9 C10 1.379(7) . ?
C9 H9 0.9500 . ?
C10 C11 1.456(7) . ?
C11 N16 1.361(6) . ?
C11 C12 1.380(8) . ?
C12 C13 1.369(9) . ?
C12 H12 0.9500 . ?
C13 C14 1.374(9) . ?
C13 H13 0.9500 . ?
C14 C15 1.380(8) . ?
C14 H14 0.9500 . ?
C15 N16 1.324(6) . ?
C15 H15 0.9500 . ?
N17 C18 1.347(6) . ?
N17 C22 1.362(7) . ?
C18 C19 1.373(8) . ?
C18 H18 0.9500 . ?
C19 C20 1.387(9) . ?
C19 H19 0.9500 . ?
C20 C21 1.367(8) . ?
C20 H20 0.9500 . ?
C21 C22 1.361(7) . ?
C21 H21 0.9500 . ?
C22 C23 1.463(7) . ?
C23 N28 1.357(7) . ?
C23 C24 1.382(8) . ?
C24 C25 1.362(8) . ?
C24 H24 0.9500 . ?
C25 C26 1.384(9) . ?
C25 H25 0.9500 . ?
C26 C27 1.384(8) . ?
C26 H26 0.9500 . ?
C27 N28 1.336(6) . ?
C27 H27 0.9500 . ?

loop_
_geom_torsion_atom_site_label_1
_geom_torsion_atom_site_label_2
_geom_torsion_atom_site_label_3
_geom_torsion_atom_site_label_4
_geom_torsion
_geom_torsion_site_symmetry_1
_geom_torsion_site_symmetry_2
_geom_torsion_site_symmetry_3
_geom_torsion_site_symmetry_4
_geom_torsion_publ_flag
N5 C10 C11 N16 -0.1(7) . . . . ?
N17 C22 C23 N28 7.5(7) . . . . ?
